data_2001833
loop_
_publ_author_name
'Pecaut, J.'
'Bagieu-Beucher, M.'

_publ_section_title
;
 2-Amino-5-nitropyridinium monohydrogenphosphite
;
_journal_issue 4
_journal_name_full 'Acta Crystallographica Section C'
_journal_page_first 834
_journal_page_last 837
_journal_paper_doi 10.1107/S0108270192011302
_journal_volume 49
_journal_year 1993
_chemical_formula_moiety 'C5 H6 N3 O2 +,H2 O3 P1 -'
_chemical_formula_sum 'C5 H8 N3 O5 P'
_chemical_formula_weight 221.11
_symmetry_cell_setting monoclinic
_symmetry_space_group_name_Hall '-C 2yc'
_symmetry_space_group_name_H-M 'C 1 2/c 1'
_atom_type_scat_source IntTabIV
_cell_angle_alpha 90.
_cell_angle_beta 125.08(3)
_cell_angle_gamma 90.
_cell_formula_units_Z 8
_cell_length_a 16.861(7)
_cell_length_b 11.539(3)
_cell_length_c 11.146(5)
_cell_measurement_reflns_used 22
_cell_measurement_temperature 293
_cell_measurement_theta_max 15
_cell_measurement_theta_min 8
_cell_volume 1774.6(13)
_diffrn_measurement_device 'Nicolet XRD'
_diffrn_measurement_method \w
_diffrn_radiation_type MoK\a
_diffrn_radiation_wavelength 0.71073
_diffrn_reflns_av_R_equivalents 0.022
_diffrn_reflns_limit_h_max 24
_diffrn_reflns_limit_h_min -24
_diffrn_reflns_limit_k_max 17
_diffrn_reflns_limit_k_min -17
_diffrn_reflns_limit_l_max 16
_diffrn_reflns_limit_l_min 0
_diffrn_reflns_number 5685
_diffrn_reflns_theta_max 30
_diffrn_standards_decay_% 5
_diffrn_standards_interval_count 500
_diffrn_standards_number 3
_exptl_absorpt_coefficient_mu 0.321
_exptl_absorpt_correction_type none
_exptl_crystal_colour Yellow
_exptl_crystal_density_diffrn 1.655
_exptl_crystal_description Prism
_exptl_crystal_size_max 0.96
_exptl_crystal_size_mid 0.52
_exptl_crystal_size_min 0.40
_refine_diff_density_max 0.13
_refine_diff_density_min -0.14
_refine_ls_goodness_of_fit_obs 0.489
_refine_ls_hydrogen_treatment refxyz_refB~iso~
_refine_ls_number_parameters 159
_refine_ls_number_reflns 2085
_refine_ls_R_factor_obs 0.040
_refine_ls_shift/esd_max 0.05
_refine_ls_structure_factor_coef F
_refine_ls_weighting_scheme unit
_refine_ls_wR_factor_obs 0.042
_reflns_number_observed 2604
_reflns_number_total 2890
_reflns_observed_criterion I>=3\s(I)
_cod_data_source_file pa1015.cif
_cod_data_source_block pa1015_structure_1_of_1
_cod_original_cell_volume 1775(3)
_cod_original_formula_sum 'C5 H8 N3 O5 P1'
_cod_database_code 2001833

loop_
_atom_site_label
_atom_site_fract_x
_atom_site_fract_y
_atom_site_fract_z
P .37234(3) .17623(4) .52856(4)
O(11) .29727(8) .24240(10) .38620(10)
O(12) .41052(8) .07930(10) .48700(10)
O(13) .33234(8) .14240(10) .61290(10)
H(1) .4390(10) .253(2) .602(2)
H(2) .260(2) .281(2) .393(2)
C(1) .37710(10) .8299(2) .6306(2)
C(3) .39170(10) .7774(2) .4397(2)
C(4) .38580(10) .6638(2) .4638(2)
C(5) .37630(10) .6294(2) .5752(2)
C(6) .37220(10) .7111(2) .6576(2)
N(1) .37270(10) .9139(2) .70530(10)
N(2) .38960(10) .5786(2) .3725(2)
N(3) .38717(9) .85730(10) .52230(10)
O(21) .40680(10) .6092(2) .28670(10)
O(22) .3753(2) .4787(2) .3884(2)
H3 .3940(10) .932(2) .507(2)
H4 .3960(10) .804(2) .368(2)
H5 .3710(10) .547(2) .594(2)
H6 .3640(10) .6930(10) .729(2)
H7 .3650(10) .987(2) .675(2)
H8 .3710(10) .902(2) .778(2)

loop_
_geom_angle_atom_site_label_1
_geom_angle_atom_site_label_2
_geom_angle_atom_site_label_3
_geom_angle
_geom_angle_publ_flag
O(11) P O(12) 107.27(8) yes
O(11) P O(13) 112.09(8) yes
O(11) P H(1) 102.1(9) yes
O(12) P O(13) 115.58(9) yes
N(1) C(1) N(3) 118.5(2) yes
N(1) C(1) C(6) 123.4(2) yes
C(6) C(1) N(3) 118.0(2) yes
C(1) N(3) C(3) 122.8(2) yes
N(3) C(3) C(4) 119.5(2) yes
C(3) C(4) C(5) 120.7(2) yes
C(4) C(5) C(6) 119.0(2) yes
C(5) C(6) C(1) 120.1(2) yes
C(5) C(4) N(2) 120.5(2) yes
C(3) C(4) N(2) 118.8(2) yes
C(4) N(2) O(21) 119.4(2) yes
C(4) N(2) O(22) 116.8(2) yes
O(21) N(2) O(22) 123.8(2) yes
O(12) P H(1) 110.0(10) yes
O(13) P H(1) 109.0(10) yes

loop_
_geom_bond_atom_site_label_1
_geom_bond_atom_site_label_2
_geom_bond_distance
_geom_bond_publ_flag
P O(11) 1.5470(10) yes
P O(12) 1.490(2) yes
P O(13) 1.491(2) yes
P H(1) 1.29(2) yes
N(1) C(1) 1.308(3) yes
N(3) C(1) 1.349(3) yes
N(3) C(3) 1.336(3) yes
C(3) C(4) 1.352(3) yes
C(4) C(5) 1.398(3) yes
C(5) C(6) 1.346(3) yes
C(6) C(1) 1.415(3) yes
C(4) N(2) 1.443(3) yes
N(2) O(21) 1.200(3) yes
N(2) O(22) 1.212(3) yes
